data_7150975
loop_
_publ_author_name
'Imai, Yoshitane'
'Kamon, Kensaku'
'Murata, Katuzo'
'Harada, Takunori'
'Nakano, Yoko'
'Sato, Tomohiro'
'Fujiki, Michiya'
'Kuroda, Reiko'
'Matsubara, Yoshio'

_publ_section_title
;
 Preparation of a spontaneous resolution chiral fluorescent system
 using 2-anthracenecarboxylic acid
;
_journal_issue 19
_journal_name_full 'Organic &amp; Biomolecular Chemistry'
_journal_page_first 3471
_journal_page_last 3475
_journal_paper_doi 10.1039/b808242a
_journal_volume 6
_journal_year 2008
_chemical_formula_sum 'C26 H27 N O2'
_chemical_formula_weight 385.49
_chemical_name_systematic
;
?
;
_space_group_IT_number 14
_symmetry_cell_setting monoclinic
_symmetry_space_group_name_Hall '-P 2ybc'
_symmetry_space_group_name_H-M 'P 1 21/c 1'
_atom_sites_solution_hydrogens geom
_atom_sites_solution_primary direct
_atom_sites_solution_secondary difmap
_audit_creation_method SHELXL-97
_cell_angle_alpha 90.00
_cell_angle_beta 99.5320(10)
_cell_angle_gamma 90.00
_cell_formula_units_Z 4
_cell_length_a 18.2494(14)
_cell_length_b 6.5375(5)
_cell_length_c 17.7953(13)
_cell_measurement_reflns_used 3578
_cell_measurement_temperature 100(2)
_cell_measurement_theta_max 27.84
_cell_measurement_theta_min 2.26
_cell_volume 2093.8(3)
_computing_cell_refinement 'Bruker SAINT'
_computing_data_collection 'Bruker SMART'
_computing_data_reduction 'Bruker SAINT'
_computing_structure_refinement 'SHELXL-97 (Sheldrick, 1997)'
_computing_structure_solution 'SHELXS-97 (Sheldrick, 1997)'
_diffrn_ambient_temperature 100(2)
_diffrn_measured_fraction_theta_full 0.953
_diffrn_measured_fraction_theta_max 0.953
_diffrn_measurement_device_type 'CCD area detector'
_diffrn_measurement_method '\w scans'
_diffrn_radiation_monochromator graphite
_diffrn_radiation_source 'fine-focus sealed tube'
_diffrn_radiation_type MoK\a
_diffrn_radiation_wavelength 0.71073
_diffrn_reflns_av_R_equivalents 0.0418
_diffrn_reflns_av_sigmaI/netI 0.0596
_diffrn_reflns_limit_h_max 23
_diffrn_reflns_limit_h_min -22
_diffrn_reflns_limit_k_max 8
_diffrn_reflns_limit_k_min -8
_diffrn_reflns_limit_l_max 20
_diffrn_reflns_limit_l_min -23
_diffrn_reflns_number 12454
_diffrn_reflns_theta_full 27.84
_diffrn_reflns_theta_max 27.84
_diffrn_reflns_theta_min 2.26
_exptl_absorpt_coefficient_mu 0.077
_exptl_absorpt_correction_T_max 0.9962
_exptl_absorpt_correction_T_min 0.9700
_exptl_absorpt_correction_type empirical
_exptl_absorpt_process_details 'Bruker SADABS'
_exptl_crystal_colour colorless
_exptl_crystal_density_diffrn 1.223
_exptl_crystal_density_method 'not measured'
_exptl_crystal_description needle
_exptl_crystal_F_000 824
_exptl_crystal_size_max 0.40
_exptl_crystal_size_mid 0.15
_exptl_crystal_size_min 0.05
_refine_diff_density_max 0.314
_refine_diff_density_min -0.315
_refine_diff_density_rms 0.057
_refine_ls_extinction_method none
_refine_ls_goodness_of_fit_ref 1.108
_refine_ls_hydrogen_treatment constr
_refine_ls_matrix_type full
_refine_ls_number_parameters 266
_refine_ls_number_reflns 4745
_refine_ls_number_restraints 0
_refine_ls_restrained_S_all 1.108
_refine_ls_R_factor_all 0.0940
_refine_ls_R_factor_gt 0.0674
_refine_ls_shift/su_max 0.010
_refine_ls_shift/su_mean 0.001
_refine_ls_structure_factor_coef Fsqd
_refine_ls_weighting_details 'calc w=1/[\s^2^(Fo^2^)+(0.0576P)^2^+0.6927P] where P=(Fo^2^+2Fc^2^)/3'
_refine_ls_weighting_scheme calc
_refine_ls_wR_factor_gt 0.1367
_refine_ls_wR_factor_ref 0.1486
_reflns_number_gt 3578
_reflns_number_total 4745
_reflns_threshold_expression >2sigma(I)
_cod_data_source_file b808242a.txt
_cod_data_source_block imai85_3
_cod_depositor_comments
;
The following automatic conversions were performed:
'_symmetry_cell_setting' value 'Monoclinic' changed to 'monoclinic'
according to '/home/saulius/struct/CIF-dictionaries/cif_core.dic'
dictionary named 'cif_core.dic' version 2.4.1 from 2010-06-29.

Automatic conversion script
Id: cif_fix_enum 1527 2010-12-29 10:47:43Z saulius 
;
_cod_original_sg_symbol_H-M P2(1)/c
_cod_database_code 7150975

loop_
_symmetry_equiv_pos_as_xyz
'x, y, z'
'-x, y+1/2, -z+1/2'
'-x, -y, -z'
'x, -y-1/2, z-1/2'

loop_
_atom_site_label
_atom_site_type_symbol
_atom_site_fract_x
_atom_site_fract_y
_atom_site_fract_z
_atom_site_U_iso_or_equiv
_atom_site_adp_type
_atom_site_occupancy
_atom_site_symmetry_multiplicity
_atom_site_calc_flag
_atom_site_refinement_flags
_atom_site_disorder_assembly
_atom_site_disorder_group
C1 C 0.74286(11) 0.0774(3) 0.52847(11) 0.0148(4) Uani 1 1 d . . .
H1 H 0.7538 -0.0408 0.5013 0.018 Uiso 1 1 calc R . .
C2 C 0.79244(11) 0.2355(3) 0.53782(10) 0.0137(4) Uani 1 1 d . . .
C3 C 0.77511(11) 0.4162(3) 0.57631(11) 0.0146(4) Uani 1 1 d . . .
H3 H 0.8086 0.5284 0.5812 0.018 Uiso 1 1 calc R . .
C4 C 0.71132(11) 0.4298(3) 0.60598(11) 0.0159(4) Uani 1 1 d . . .
H4 H 0.7010 0.5514 0.6315 0.019 Uiso 1 1 calc R . .
C5 C 0.48012(12) 0.1064(4) 0.66028(12) 0.0223(5) Uani 1 1 d . . .
H5 H 0.4694 0.2224 0.6887 0.027 Uiso 1 1 calc R . .
C6 C 0.43329(12) -0.0559(4) 0.65305(13) 0.0251(5) Uani 1 1 d . . .
H6 H 0.3903 -0.0523 0.6766 0.030 Uiso 1 1 calc R . .
C7 C 0.44765(12) -0.2315(4) 0.61064(13) 0.0245(5) Uani 1 1 d . . .
H7 H 0.4142 -0.3439 0.6060 0.029 Uiso 1 1 calc R . .
C8 C 0.50909(12) -0.2391(3) 0.57671(12) 0.0201(5) Uani 1 1 d . . .
H8 H 0.5180 -0.3570 0.5484 0.024 Uiso 1 1 calc R . .
C9 C 0.62477(11) -0.0775(3) 0.55026(11) 0.0162(4) Uani 1 1 d . . .
H9 H 0.6345 -0.1944 0.5218 0.019 Uiso 1 1 calc R . .
C10 C 0.59483(11) 0.2699(3) 0.63208(11) 0.0163(4) Uani 1 1 d . . .
H10 H 0.5842 0.3883 0.6593 0.020 Uiso 1 1 calc R . .
C11 C 0.54552(11) 0.1053(3) 0.62554(11) 0.0165(4) Uani 1 1 d . . .
C12 C 0.56055(11) -0.0721(3) 0.58307(11) 0.0170(5) Uani 1 1 d . . .
C13 C 0.67520(11) 0.0851(3) 0.55829(11) 0.0135(4) Uani 1 1 d . . .
C14 C 0.65954(11) 0.2649(3) 0.59944(11) 0.0145(4) Uani 1 1 d . . .
C15 C 0.86693(11) 0.2117(3) 0.51216(10) 0.0130(4) Uani 1 1 d . . .
O16 O 0.87919(8) 0.0522(2) 0.47757(8) 0.0167(3) Uani 1 1 d . . .
O17 O 0.91419(8) 0.3545(2) 0.52871(8) 0.0178(3) Uani 1 1 d . . .
C21 C 0.82914(11) -0.0887(3) 0.76261(10) 0.0132(4) Uani 1 1 d . . .
C22 C 0.85573(11) -0.2870(3) 0.75542(11) 0.0165(4) Uani 1 1 d . . .
H22 H 0.8355 -0.3966 0.7804 0.020 Uiso 1 1 calc R . .
C23 C 0.91089(11) -0.3275(3) 0.71272(11) 0.0181(5) Uani 1 1 d . . .
H23 H 0.9274 -0.4642 0.7085 0.022 Uiso 1 1 calc R . .
C24 C 0.94247(11) -0.1708(3) 0.67586(11) 0.0157(4) Uani 1 1 d . . .
C25 C 0.91678(11) 0.0262(3) 0.68326(11) 0.0171(5) Uani 1 1 d . . .
H25 H 0.9379 0.1359 0.6590 0.021 Uiso 1 1 calc R . .
C26 C 0.86088(11) 0.0668(3) 0.72531(10) 0.0157(4) Uani 1 1 d . . .
H26 H 0.8439 0.2034 0.7287 0.019 Uiso 1 1 calc R . .
C27 C 0.76706(11) -0.0492(3) 0.80940(11) 0.0148(4) Uani 1 1 d . . .
C28 C 0.78848(13) -0.1433(4) 0.88934(11) 0.0231(5) Uani 1 1 d . . .
H28A H 0.8348 -0.0811 0.9151 0.035 Uiso 1 1 calc R . .
H28B H 0.7955 -0.2911 0.8847 0.035 Uiso 1 1 calc R . .
H28C H 0.7488 -0.1177 0.9191 0.035 Uiso 1 1 calc R . .
C29 C 0.69531(12) -0.1497(4) 0.76901(12) 0.0218(5) Uani 1 1 d . . .
H29A H 0.6548 -0.1202 0.7973 0.033 Uiso 1 1 calc R . .
H29B H 0.7025 -0.2980 0.7668 0.033 Uiso 1 1 calc R . .
H29C H 0.6828 -0.0952 0.7172 0.033 Uiso 1 1 calc R . .
C30 C 0.75303(12) 0.1792(3) 0.81887(12) 0.0192(5) Uani 1 1 d . . .
H30A H 0.7161 0.1979 0.8525 0.029 Uiso 1 1 calc R . .
H30B H 0.7344 0.2397 0.7690 0.029 Uiso 1 1 calc R . .
H30C H 0.7996 0.2465 0.8412 0.029 Uiso 1 1 calc R . .
C31 C 1.00141(12) -0.2138(4) 0.62807(11) 0.0201(5) Uani 1 1 d . . .
H31A H 1.0352 -0.0947 0.6303 0.024 Uiso 1 1 calc R . .
H31B H 1.0311 -0.3334 0.6493 0.024 Uiso 1 1 calc R . .
N32 N 0.96879(9) -0.2558(3) 0.54702(9) 0.0153(4) Uani 1 1 d . . .
H32A H 0.9415 -0.3729 0.5443 0.023 Uiso 1 1 calc R . .
H32B H 1.0060 -0.2705 0.5191 0.023 Uiso 1 1 calc R . .
H32C H 0.9390 -0.1497 0.5282 0.023 Uiso 1 1 calc R . .

loop_
_atom_site_aniso_label
_atom_site_aniso_U_11
_atom_site_aniso_U_22
_atom_site_aniso_U_33
_atom_site_aniso_U_23
_atom_site_aniso_U_13
_atom_site_aniso_U_12
C1 0.0176(11) 0.0139(10) 0.0125(9) 0.0003(8) 0.0017(8) 0.0034(8)
C2 0.0156(10) 0.0148(10) 0.0098(9) 0.0028(8) -0.0002(8) 0.0028(8)
C3 0.0152(10) 0.0141(10) 0.0144(10) 0.0018(8) 0.0017(8) -0.0001(8)
C4 0.0188(11) 0.0141(10) 0.0141(10) -0.0029(8) 0.0009(8) 0.0039(9)
C5 0.0187(11) 0.0247(12) 0.0238(11) -0.0007(9) 0.0045(9) 0.0039(9)
C6 0.0147(11) 0.0325(14) 0.0296(12) 0.0024(10) 0.0081(9) 0.0008(10)
C7 0.0178(11) 0.0239(13) 0.0314(13) 0.0033(10) 0.0028(10) -0.0061(9)
C8 0.0190(11) 0.0190(12) 0.0217(11) 0.0025(9) 0.0017(9) 0.0011(9)
C9 0.0190(11) 0.0147(10) 0.0147(10) -0.0008(8) 0.0024(8) 0.0019(9)
C10 0.0168(10) 0.0178(11) 0.0146(10) -0.0018(8) 0.0029(8) 0.0045(9)
C11 0.0132(10) 0.0198(11) 0.0161(10) 0.0018(8) 0.0011(8) 0.0028(8)
C12 0.0139(10) 0.0194(11) 0.0163(10) 0.0040(8) -0.0013(8) 0.0016(9)
C13 0.0130(10) 0.0152(10) 0.0119(9) 0.0017(8) 0.0009(8) 0.0014(8)
C14 0.0141(10) 0.0155(11) 0.0129(9) 0.0001(8) -0.0005(8) 0.0026(8)
C15 0.0149(10) 0.0162(11) 0.0080(9) 0.0036(7) 0.0021(8) 0.0021(8)
O16 0.0175(8) 0.0144(8) 0.0193(7) -0.0027(6) 0.0057(6) 0.0029(6)
O17 0.0160(7) 0.0149(8) 0.0235(8) -0.0024(6) 0.0069(6) -0.0028(6)
C21 0.0122(10) 0.0150(10) 0.0116(9) -0.0017(8) -0.0006(8) 0.0003(8)
C22 0.0157(10) 0.0155(11) 0.0185(10) 0.0024(8) 0.0036(8) -0.0036(8)
C23 0.0163(11) 0.0165(11) 0.0207(10) -0.0027(8) 0.0004(9) 0.0030(9)
C24 0.0113(10) 0.0220(11) 0.0129(9) -0.0013(8) -0.0005(8) -0.0022(8)
C25 0.0184(11) 0.0191(11) 0.0137(10) 0.0021(8) 0.0020(8) -0.0036(9)
C26 0.0195(11) 0.0158(11) 0.0110(9) 0.0001(8) 0.0006(8) 0.0026(9)
C27 0.0167(10) 0.0152(11) 0.0130(9) 0.0008(8) 0.0040(8) 0.0013(8)
C28 0.0333(13) 0.0234(12) 0.0143(10) 0.0030(9) 0.0084(9) 0.0043(10)
C29 0.0159(11) 0.0271(13) 0.0236(11) -0.0022(9) 0.0071(9) -0.0025(9)
C30 0.0213(11) 0.0198(12) 0.0183(10) 0.0006(9) 0.0087(9) 0.0036(9)
C31 0.0146(10) 0.0278(13) 0.0180(10) -0.0013(9) 0.0030(8) 0.0003(9)
N32 0.0127(8) 0.0154(9) 0.0188(9) -0.0025(7) 0.0053(7) 0.0003(7)

loop_
_atom_type_symbol
_atom_type_description
_atom_type_scat_dispersion_real
_atom_type_scat_dispersion_imag
_atom_type_scat_source
C C 0.0033 0.0016 'International Tables Vol C Tables 4.2.6.8 and 6.1.1.4'
H H 0.0000 0.0000 'International Tables Vol C Tables 4.2.6.8 and 6.1.1.4'
N N 0.0061 0.0033 'International Tables Vol C Tables 4.2.6.8 and 6.1.1.4'
O O 0.0106 0.0060 'International Tables Vol C Tables 4.2.6.8 and 6.1.1.4'

loop_
_geom_angle_atom_site_label_1
_geom_angle_atom_site_label_2
_geom_angle_atom_site_label_3
_geom_angle
_geom_angle_site_symmetry_1
_geom_angle_site_symmetry_3
_geom_angle_publ_flag
C2 C1 C13 121.76(19) . . ?
C1 C2 C3 119.33(19) . . ?
C1 C2 C15 119.77(18) . . ?
C3 C2 C15 120.77(18) . . ?
C4 C3 C2 120.85(19) . . ?
C3 C4 C14 121.21(19) . . ?
C6 C5 C11 120.8(2) . . ?
C5 C6 C7 120.9(2) . . ?
C8 C7 C6 120.2(2) . . ?
C7 C8 C12 121.0(2) . . ?
C12 C9 C13 121.54(19) . . ?
C11 C10 C14 121.60(19) . . ?
C10 C11 C5 122.1(2) . . ?
C10 C11 C12 119.37(19) . . ?
C5 C11 C12 118.50(19) . . ?
C9 C12 C8 122.2(2) . . ?
C9 C12 C11 119.23(19) . . ?
C8 C12 C11 118.53(19) . . ?
C9 C13 C1 122.17(19) . . ?
C9 C13 C14 119.39(18) . . ?
C1 C13 C14 118.43(18) . . ?
C10 C14 C4 122.82(19) . . ?
C10 C14 C13 118.84(19) . . ?
C4 C14 C13 118.34(18) . . ?
O16 C15 O17 123.81(19) . . ?
O16 C15 C2 118.53(18) . . ?
O17 C15 C2 117.64(18) . . ?
C26 C21 C22 117.11(18) . . ?
C26 C21 C27 122.59(18) . . ?
C22 C21 C27 120.29(18) . . ?
C23 C22 C21 121.53(19) . . ?
C22 C23 C24 120.9(2) . . ?
C25 C24 C23 117.83(19) . . ?
C25 C24 C31 120.84(19) . . ?
C23 C24 C31 121.3(2) . . ?
C24 C25 C26 121.34(19) . . ?
C25 C26 C21 121.3(2) . . ?
C30 C27 C29 108.95(18) . . ?
C30 C27 C21 112.10(17) . . ?
C29 C27 C21 108.85(16) . . ?
C30 C27 C28 108.06(17) . . ?
C29 C27 C28 109.16(17) . . ?
C21 C27 C28 109.67(17) . . ?
N32 C31 C24 111.89(16) . . ?

loop_
_geom_bond_atom_site_label_1
_geom_bond_atom_site_label_2
_geom_bond_distance
_geom_bond_site_symmetry_2
_geom_bond_publ_flag
C1 C2 1.365(3) . ?
C1 C13 1.423(3) . ?
C2 C3 1.427(3) . ?
C2 C15 1.512(3) . ?
C3 C4 1.359(3) . ?
C4 C14 1.425(3) . ?
C5 C6 1.355(3) . ?
C5 C11 1.432(3) . ?
C6 C7 1.422(3) . ?
C7 C8 1.359(3) . ?
C8 C12 1.432(3) . ?
C9 C12 1.394(3) . ?
C9 C13 1.398(3) . ?
C10 C11 1.395(3) . ?
C10 C14 1.400(3) . ?
C11 C12 1.435(3) . ?
C13 C14 1.439(3) . ?
C15 O16 1.250(2) . ?
C15 O17 1.272(2) . ?
C21 C26 1.392(3) . ?
C21 C22 1.398(3) . ?
C21 C27 1.535(3) . ?
C22 C23 1.383(3) . ?
C23 C24 1.392(3) . ?
C24 C25 1.385(3) . ?
C24 C31 1.504(3) . ?
C25 C26 1.387(3) . ?
C27 C30 1.529(3) . ?
C27 C29 1.533(3) . ?
C27 C28 1.540(3) . ?
C31 N32 1.492(3) . ?

loop_
_cod_related_entry_id
_cod_related_entry_database
_cod_related_entry_code
1 ChemSpider 30653433
